data_1553583
loop_
_publ_author_name
'Kazakova, Anna N.'
'Iakovenko, Roman O.'
'Boyarskaya, Irina A.'
'Ivanov, Alexander Yu.'
'Avdontceva, Margarita S.'
'Zolotarev, Andrei A.'
'Panikorovsky, Taras L.'
'Starova, Galina L.'
'Nenajdenko, Valentine G.'
'Vasilyev, Aleksander V.'

_publ_section_title
;
 Brominated CF3-allyl alcohols as multicentered electrophiles in TfOH
 promoted reactions with arenes
;
_journal_issue 2
_journal_name_full 'Organic Chemistry Frontiers'
_journal_page_first 255
_journal_paper_doi 10.1039/C6QO00643D
_journal_volume 4
_journal_year 2017
_chemical_formula_moiety 'C18 H15 Br2 F3'
_chemical_formula_sum 'C18 H15 Br2 F3'
_chemical_formula_weight 448.12
_space_group_crystal_system orthorhombic
_space_group_IT_number 61
_space_group_name_Hall '-P 2ac 2ab'
_space_group_name_H-M_alt 'P b c a'
_atom_sites_solution_hydrogens geom
_atom_sites_solution_primary iterative
_atom_sites_solution_secondary difmap
_audit_creation_date 2014-12-24
_audit_creation_method
;
  Olex2 1.2-ac2
  (compiled 2012.03.27 svn.r2268, GUI svn.r4156)
;
_audit_update_record
;
2015-08-12 deposited with the CCDC.
2016-11-24 downloaded from the CCDC.
;
_cell_angle_alpha 90.00
_cell_angle_beta 90.00
_cell_angle_gamma 90.00
_cell_formula_units_Z 8
_cell_length_a 16.4974(2)
_cell_length_b 6.84171(10)
_cell_length_c 28.6498(3)
_cell_measurement_reflns_used 17306
_cell_measurement_temperature 100(2)
_cell_measurement_theta_max 76.1100
_cell_measurement_theta_min 4.0690
_cell_volume 3233.72(7)
_computing_cell_refinement
;
CrysAlisPro, Agilent Technologies,
Version 1.171.36.32 (release 02-08-2013 CrysAlis171 .NET)
(compiled Aug  2 2013,16:46:58)
;
_computing_data_collection
;
CrysAlisPro, Agilent Technologies,
Version 1.171.36.32 (release 02-08-2013 CrysAlis171 .NET)
(compiled Aug  2 2013,16:46:58)
;
_computing_data_reduction
;
CrysAlisPro, Agilent Technologies,
Version 1.171.36.32 (release 02-08-2013 CrysAlis171 .NET)
(compiled Aug  2 2013,16:46:58)
;
_computing_molecular_graphics
;
O. V. Dolomanov, L. J. Bourhis, R. J. Gildea, J. A. K. Howard and H. Puschmann,
OLEX2: a complete structure solution, refinement and analysis program.
J. Appl. Cryst. (2009). 42, 339-341.
;
_computing_publication_material
;
O. V. Dolomanov, L. J. Bourhis, R. J. Gildea, J. A. K. Howard and H. Puschmann,
OLEX2: a complete structure solution, refinement and analysis program.
J. Appl. Cryst. (2009). 42, 339-341.
;
_computing_structure_refinement
;
SHELXL, G.M. Sheldrick, Acta Cryst.
(2008). A64, 112-122
;
_computing_structure_solution 'J. Appl. Cryst. (2007) 40, 786-790'
_diffrn_ambient_temperature 100(2)
_diffrn_detector_area_resol_mean 10.3829
_diffrn_measured_fraction_theta_full 0.9964
_diffrn_measured_fraction_theta_max 0.9964
_diffrn_measurement_details
;
#__ type_ start__ end____ width___ exp.time_
  1 omega  -62.00   34.00   1.0000    8.0000
omega____ theta____ kappa____ phi______ frames
    -      -40.3787   57.0000  150.0000 96

#__ type_ start__ end____ width___ exp.time_
  2 omega  -31.00   22.00   1.0000    8.0000
omega____ theta____ kappa____ phi______ frames
    -      -40.3787   38.0000 -150.0000 53

#__ type_ start__ end____ width___ exp.time_
  3 omega   59.00  112.00   1.0000    8.0000
omega____ theta____ kappa____ phi______ frames
    -       40.3787 -178.0000  -90.0000 53

#__ type_ start__ end____ width___ exp.time_
  4 omega   69.00   94.00   1.0000   20.0000
omega____ theta____ kappa____ phi______ frames
    -      113.0000  -95.0000    0.0000 25

#__ type_ start__ end____ width___ exp.time_
  5 omega   36.00   89.00   1.0000   20.0000
omega____ theta____ kappa____ phi______ frames
    -      113.0000  -30.0000 -120.0000 53

#__ type_ start__ end____ width___ exp.time_
  6 omega  106.00  132.00   1.0000   20.0000
omega____ theta____ kappa____ phi______ frames
    -      113.0000  112.0000 -180.0000 26

#__ type_ start__ end____ width___ exp.time_
  7 omega   53.00   87.00   1.0000   20.0000
omega____ theta____ kappa____ phi______ frames
    -      113.0000  -45.0000  150.0000 34

#__ type_ start__ end____ width___ exp.time_
  8 omega   58.00   85.00   1.0000   20.0000
omega____ theta____ kappa____ phi______ frames
    -      113.0000  -30.0000  -60.0000 27

#__ type_ start__ end____ width___ exp.time_
  9 omega  120.00  178.00   1.0000   20.0000
omega____ theta____ kappa____ phi______ frames
    -      113.0000   30.0000 -150.0000 58

#__ type_ start__ end____ width___ exp.time_
 10 omega   88.00  113.00   1.0000   20.0000
omega____ theta____ kappa____ phi______ frames
    -      113.0000 -112.0000 -120.0000 25

#__ type_ start__ end____ width___ exp.time_
 11 omega   39.00   81.00   1.0000   20.0000
omega____ theta____ kappa____ phi______ frames
    -      113.0000 -112.0000  150.0000 42

#__ type_ start__ end____ width___ exp.time_
 12 omega   87.00  112.00   1.0000   20.0000
omega____ theta____ kappa____ phi______ frames
    -      113.0000 -112.0000  150.0000 25

#__ type_ start__ end____ width___ exp.time_
 13 omega   35.00   91.00   1.0000   20.0000
omega____ theta____ kappa____ phi______ frames
    -      113.0000  -30.0000   90.0000 56

#__ type_ start__ end____ width___ exp.time_
 14 omega   39.00   76.00   1.0000   20.0000
omega____ theta____ kappa____ phi______ frames
    -      113.0000  -45.0000   30.0000 37

#__ type_ start__ end____ width___ exp.time_
 15 omega   46.00   72.00   1.0000   20.0000
omega____ theta____ kappa____ phi______ frames
    -      113.0000 -112.0000 -120.0000 26

#__ type_ start__ end____ width___ exp.time_
 16 omega   48.00   73.00   1.0000   20.0000
omega____ theta____ kappa____ phi______ frames
    -      113.0000  -30.0000   30.0000 25

#__ type_ start__ end____ width___ exp.time_
 17 omega   37.00   63.00   1.0000   20.0000
omega____ theta____ kappa____ phi______ frames
    -      113.0000  -30.0000 -180.0000 26

#__ type_ start__ end____ width___ exp.time_
 18 omega   29.00   63.00   1.0000   20.0000
omega____ theta____ kappa____ phi______ frames
    -      113.0000  -95.0000    0.0000 34

#__ type_ start__ end____ width___ exp.time_
 19 omega   38.00   63.00   1.0000    8.0000
omega____ theta____ kappa____ phi______ frames
    -       40.3787   73.0000  -44.0000 25

#__ type_ start__ end____ width___ exp.time_
 20 omega -116.00  -27.00   1.0000    8.0000
omega____ theta____ kappa____ phi______ frames
    -      -40.3787  -38.0000   30.0000 89

#__ type_ start__ end____ width___ exp.time_
 21 omega  -44.00   32.00   1.0000    8.0000
omega____ theta____ kappa____ phi______ frames
    -      -40.3787   38.0000  -30.0000 76

#__ type_ start__ end____ width___ exp.time_
 22 omega   56.00  128.00   1.0000    8.0000
omega____ theta____ kappa____ phi______ frames
    -       40.3787 -178.0000    0.0000 72

#__ type_ start__ end____ width___ exp.time_
 23 omega   62.00   89.00   1.0000    8.0000
omega____ theta____ kappa____ phi______ frames
    -       40.3787  178.0000  -90.0000 27

#__ type_ start__ end____ width___ exp.time_
 24 omega   85.00  119.00   1.0000    8.0000
omega____ theta____ kappa____ phi______ frames
    -       40.3787  178.0000  120.0000 34

#__ type_ start__ end____ width___ exp.time_
 25 omega   80.00  110.00   1.0000   20.0000
omega____ theta____ kappa____ phi______ frames
    -      113.0000   77.0000    0.0000 30

#__ type_ start__ end____ width___ exp.time_
 26 omega  134.00  176.00   1.0000   20.0000
omega____ theta____ kappa____ phi______ frames
    -      113.0000   30.0000  -90.0000 42

#__ type_ start__ end____ width___ exp.time_
 27 omega   83.00  158.00   1.0000   20.0000
omega____ theta____ kappa____ phi______ frames
    -      113.0000   30.0000  120.0000 75

#__ type_ start__ end____ width___ exp.time_
 28 omega  142.00  168.00   1.0000   20.0000
omega____ theta____ kappa____ phi______ frames
    -      113.0000   30.0000   90.0000 26

#__ type_ start__ end____ width___ exp.time_
 29 omega   53.00   79.00   1.0000   20.0000
omega____ theta____ kappa____ phi______ frames
    -      113.0000  -45.0000   90.0000 26

#__ type_ start__ end____ width___ exp.time_
 30 omega   43.00   78.00   1.0000   20.0000
omega____ theta____ kappa____ phi______ frames
    -      113.0000  -45.0000 -120.0000 35

#__ type_ start__ end____ width___ exp.time_
 31 omega   82.00  115.00   1.0000   20.0000
omega____ theta____ kappa____ phi______ frames
    -      113.0000 -112.0000 -150.0000 33

#__ type_ start__ end____ width___ exp.time_
 32 omega  129.00  177.00   1.0000   20.0000
omega____ theta____ kappa____ phi______ frames
    -      113.0000   45.0000  -30.0000 48

#__ type_ start__ end____ width___ exp.time_
 33 omega  102.00  136.00   1.0000   20.0000
omega____ theta____ kappa____ phi______ frames
    -      113.0000  112.0000 -150.0000 34

#__ type_ start__ end____ width___ exp.time_
 34 omega  114.00  154.00   1.0000   20.0000
omega____ theta____ kappa____ phi______ frames
    -      113.0000   30.0000  -30.0000 40

#__ type_ start__ end____ width___ exp.time_
 35 omega   89.00  115.00   1.0000   20.0000
omega____ theta____ kappa____ phi______ frames
    -      113.0000 -112.0000  -90.0000 26

#__ type_ start__ end____ width___ exp.time_
 36 omega  116.00  141.00   1.0000   20.0000
omega____ theta____ kappa____ phi______ frames
    -      113.0000  178.0000   90.0000 25

#__ type_ start__ end____ width___ exp.time_
 37 omega  119.00  145.00   1.0000   20.0000
omega____ theta____ kappa____ phi______ frames
    -      113.0000   61.0000   60.0000 26

#__ type_ start__ end____ width___ exp.time_
 38 omega   60.00   86.00   1.0000   20.0000
omega____ theta____ kappa____ phi______ frames
    -      113.0000  -45.0000 -180.0000 26

#__ type_ start__ end____ width___ exp.time_
 39 omega   87.00  131.00   1.0000   20.0000
omega____ theta____ kappa____ phi______ frames
    -      113.0000   30.0000   90.0000 44

#__ type_ start__ end____ width___ exp.time_
 40 omega  107.00  149.00   1.0000   20.0000
omega____ theta____ kappa____ phi______ frames
    -      113.0000  178.0000  150.0000 42

#__ type_ start__ end____ width___ exp.time_
 41 omega   85.00  110.00   1.0000   20.0000
omega____ theta____ kappa____ phi______ frames
    -      113.0000   30.0000   30.0000 25

#__ type_ start__ end____ width___ exp.time_
 42 omega  121.00  155.00   1.0000   20.0000
omega____ theta____ kappa____ phi______ frames
    -      113.0000   30.0000   30.0000 34

#__ type_ start__ end____ width___ exp.time_
 43 omega  106.00  132.00   1.0000   20.0000
omega____ theta____ kappa____ phi______ frames
    -      113.0000   77.0000 -120.0000 26

#__ type_ start__ end____ width___ exp.time_
 44 omega  153.00  178.00   1.0000   20.0000
omega____ theta____ kappa____ phi______ frames
    -      113.0000   77.0000 -120.0000 25

#__ type_ start__ end____ width___ exp.time_
 45 omega   86.00  111.00   1.0000   20.0000
omega____ theta____ kappa____ phi______ frames
    -      113.0000   45.0000  -30.0000 25

#__ type_ start__ end____ width___ exp.time_
 46 omega  116.00  142.00   1.0000   20.0000
omega____ theta____ kappa____ phi______ frames
    -      113.0000  178.0000  -90.0000 26

#__ type_ start__ end____ width___ exp.time_
 47 omega   80.00  105.00   1.0000   20.0000
omega____ theta____ kappa____ phi______ frames
    -      113.0000   77.0000   30.0000 25

#__ type_ start__ end____ width___ exp.time_
 48 omega  153.00  178.00   1.0000   20.0000
omega____ theta____ kappa____ phi______ frames
    -      113.0000   77.0000   30.0000 25

#__ type_ start__ end____ width___ exp.time_
 49 omega  100.00  126.00   1.0000   20.0000
omega____ theta____ kappa____ phi______ frames
    -      113.0000   61.0000   90.0000 26

#__ type_ start__ end____ width___ exp.time_
 50 omega   90.00  170.00   1.0000   20.0000
omega____ theta____ kappa____ phi______ frames
    -      113.0000   45.0000  150.0000 80

#__ type_ start__ end____ width___ exp.time_
 51 omega  110.00  136.00   1.0000   20.0000
omega____ theta____ kappa____ phi______ frames
    -      113.0000  -77.0000 -180.0000 26

#__ type_ start__ end____ width___ exp.time_
 52 omega   67.00   93.00   1.0000   20.0000
omega____ theta____ kappa____ phi______ frames
    -      113.0000  -77.0000 -180.0000 26

#__ type_ start__ end____ width___ exp.time_
 53 omega   73.00   99.00   1.0000   20.0000
omega____ theta____ kappa____ phi______ frames
    -      113.0000  178.0000   90.0000 26

#__ type_ start__ end____ width___ exp.time_
 54 omega   59.00   97.00   1.0000   20.0000
omega____ theta____ kappa____ phi______ frames
    -      113.0000  -61.0000 -120.0000 38

#__ type_ start__ end____ width___ exp.time_
 55 omega   33.00   65.00   1.0000   20.0000
omega____ theta____ kappa____ phi______ frames
    -      113.0000  -15.0000  150.0000 32

#__ type_ start__ end____ width___ exp.time_
 56 omega  143.00  169.00   1.0000   20.0000
omega____ theta____ kappa____ phi______ frames
    -      113.0000  -15.0000  150.0000 26

#__ type_ start__ end____ width___ exp.time_
 57 omega   57.00   86.00   1.0000   20.0000
omega____ theta____ kappa____ phi______ frames
    -      113.0000  -27.0000   -6.4743 29

#__ type_ start__ end____ width___ exp.time_
 58 omega   90.00  116.00   1.0000   20.0000
omega____ theta____ kappa____ phi______ frames
    -      113.0000   61.0000   60.0000 26

#__ type_ start__ end____ width___ exp.time_
 59 omega   42.00   77.00   1.0000   20.0000
omega____ theta____ kappa____ phi______ frames
    -      113.0000  -45.0000  -60.0000 35

#__ type_ start__ end____ width___ exp.time_
 60 omega   81.00  108.00   1.0000   20.0000
omega____ theta____ kappa____ phi______ frames
    -      113.0000  -95.0000  -60.0000 27

#__ type_ start__ end____ width___ exp.time_
 61 omega   58.00   84.00   1.0000   20.0000
omega____ theta____ kappa____ phi______ frames
    -      113.0000  178.0000  150.0000 26

#__ type_ start__ end____ width___ exp.time_
 62 omega   35.00  102.00   1.0000   20.0000
omega____ theta____ kappa____ phi______ frames
    -      113.0000  -95.0000  -90.0000 67
;
_diffrn_measurement_device_type 'SuperNova, Dual, Cu at zero, Atlas'
_diffrn_measurement_method '\w scans'
_diffrn_orient_matrix_UB_11 -0.0250997000
_diffrn_orient_matrix_UB_12 0.1035756000
_diffrn_orient_matrix_UB_13 0.0455123000
_diffrn_orient_matrix_UB_21 -0.0715044000
_diffrn_orient_matrix_UB_22 0.0971388000
_diffrn_orient_matrix_UB_23 -0.0256719000
_diffrn_orient_matrix_UB_31 -0.0545549000
_diffrn_orient_matrix_UB_32 -0.1747751000
_diffrn_orient_matrix_UB_33 0.0126868000
_diffrn_radiation_monochromator mirror
_diffrn_radiation_type 'Cu K\a'
_diffrn_radiation_wavelength 1.5418
_diffrn_reflns_av_R_equivalents 0.0577
_diffrn_reflns_av_unetI/netI 0.0223
_diffrn_reflns_limit_h_max 20
_diffrn_reflns_limit_h_min -20
_diffrn_reflns_limit_k_max 7
_diffrn_reflns_limit_k_min -8
_diffrn_reflns_limit_l_max 35
_diffrn_reflns_limit_l_min -35
_diffrn_reflns_number 38981
_diffrn_reflns_theta_full 72.49
_diffrn_reflns_theta_max 72.49
_diffrn_reflns_theta_min 3.08
_diffrn_source 'SuperNova (Cu) X-ray Source'
_exptl_absorpt_coefficient_mu 6.611
_exptl_absorpt_correction_T_max 1.00000
_exptl_absorpt_correction_T_min 0.60598
_exptl_absorpt_correction_type multi-scan
_exptl_absorpt_process_details
;
CrysAlisPro, Agilent Technologies,
Version 1.171.36.32 (release 02-08-2013 CrysAlis171 .NET)
(compiled Aug  2 2013,16:46:58)
Empirical absorption correction using spherical harmonics,
 implemented in SCALE3 ABSPACK scaling algorithm.
;
_exptl_crystal_colour colorless
_exptl_crystal_density_diffrn 1.841
_exptl_crystal_density_method 'not measured'
_exptl_crystal_description tables
_exptl_crystal_F_000 1760
_exptl_crystal_size_max 0.32
_exptl_crystal_size_mid 0.22
_exptl_crystal_size_min 0.08
_refine_diff_density_max 0.586
_refine_diff_density_min -0.422
_refine_diff_density_rms 0.078
_refine_ls_extinction_method none
_refine_ls_goodness_of_fit_ref 1.055
_refine_ls_hydrogen_treatment mixed
_refine_ls_matrix_type full
_refine_ls_number_parameters 210
_refine_ls_number_reflns 3212
_refine_ls_number_restraints 0
_refine_ls_restrained_S_all 1.055
_refine_ls_R_factor_all 0.0263
_refine_ls_R_factor_gt 0.0232
_refine_ls_shift/su_max 0.004
_refine_ls_shift/su_mean 0.000
_refine_ls_structure_factor_coef Fsqd
_refine_ls_weighting_details 'calc w=1/[\s^2^(Fo^2^)+(0.0387P)^2^+0.9051P] where P=(Fo^2^+2Fc^2^)/3'
_refine_ls_weighting_scheme calc
_refine_ls_wR_factor_gt 0.0596
_refine_ls_wR_factor_ref 0.0612
_reflns_number_gt 2961
_reflns_number_total 3212
_reflns_threshold_expression >2sigma(I)
_cod_data_source_file c6qo00643d4.cif
_cod_data_source_block a174
_cod_original_cell_volume 3233.71(7)
_cod_database_code 1553583
_chemical_oxdiff_formula 'C18 H15 f3 br2'
_reflns_odcompleteness_completeness 95.10
_reflns_odcompleteness_iscentric 1
_reflns_odcompleteness_theta 80.95

loop_
_space_group_symop_id
_space_group_symop_operation_xyz
1 'x, y, z'
2 '-x+1/2, -y, z+1/2'
3 'x+1/2, -y+1/2, -z'
4 '-x, y+1/2, -z+1/2'
5 '-x, -y, -z'
6 'x-1/2, y, -z-1/2'
7 '-x-1/2, y-1/2, z'
8 'x, -y-1/2, z-1/2'

loop_
_atom_site_label
_atom_site_type_symbol
_atom_site_fract_x
_atom_site_fract_y
_atom_site_fract_z
_atom_site_U_iso_or_equiv
_atom_site_adp_type
_atom_site_occupancy
_atom_site_symmetry_multiplicity
_atom_site_calc_flag
_atom_site_refinement_flags
Br2 Br 0.570144(12) 0.58110(3) 0.665378(7) 0.01850(7) Uani 1 1 d .
Br1 Br 0.409918(12) 0.68184(3) 0.599587(7) 0.01908(7) Uani 1 1 d .
F1 F 0.40769(7) 1.10949(19) 0.70777(4) 0.0222(3) Uani 1 1 d .
F2 F 0.31124(7) 0.98620(19) 0.66704(4) 0.0215(2) Uani 1 1 d .
F3 F 0.33622(8) 1.29566(19) 0.66352(4) 0.0239(3) Uani 1 1 d .
C4 C 0.53300(11) 0.8422(3) 0.65641(6) 0.0161(4) Uani 1 1 d .
C3 C 0.46747(11) 0.8830(3) 0.63072(6) 0.0155(3) Uani 1 1 d .
C10 C 0.64581(12) 1.0869(3) 0.65766(7) 0.0191(4) Uani 1 1 d .
H10 H 0.6512 1.0719 0.6256 0.023 Uiso 1 1 calc R
C1 C 0.37096(12) 1.1194(3) 0.66594(6) 0.0174(4) Uani 1 1 d .
C6 C 0.57825(12) 1.0073(3) 0.72991(7) 0.0201(4) Uani 1 1 d .
H6 H 0.5385 0.9389 0.7462 0.024 Uiso 1 1 calc R
C2 C 0.43200(11) 1.0882(3) 0.62642(6) 0.0150(4) Uani 1 1 d .
H2 H 0.4768 1.1791 0.6322 0.018 Uiso 1 1 calc R
C5 C 0.58534(11) 0.9855(3) 0.68148(7) 0.0156(4) Uani 1 1 d .
C12 C 0.45069(12) 1.2075(3) 0.54332(7) 0.0171(4) Uani 1 1 d .
C8 C 0.69077(12) 1.2327(3) 0.72972(8) 0.0240(4) Uani 1 1 d .
H8 H 0.7259 1.3150 0.7458 0.029 Uiso 1 1 calc R
C9 C 0.69808(12) 1.2105(3) 0.68173(8) 0.0225(4) Uani 1 1 d .
H9 H 0.7381 1.2786 0.6656 0.027 Uiso 1 1 calc R
C15 C 0.28428(12) 1.1860(3) 0.52565(7) 0.0215(4) Uani 1 1 d .
H15 H 0.2289 1.1774 0.5201 0.026 Uiso 1 1 calc R
C11 C 0.39806(12) 1.1403(3) 0.57829(6) 0.0163(4) Uani 1 1 d .
C14 C 0.33553(12) 1.2559(3) 0.49095(7) 0.0207(4) Uani 1 1 d .
C16 C 0.31542(12) 1.1287(3) 0.56872(7) 0.0207(4) Uani 1 1 d .
H16 H 0.2803 1.0819 0.5915 0.025 Uiso 1 1 calc R
C17 C 0.54129(12) 1.2197(3) 0.55051(7) 0.0231(4) Uani 1 1 d .
H17A H 0.5528 1.3060 0.5761 0.035 Uiso 1 1 calc R
H17B H 0.5664 1.2691 0.5227 0.035 Uiso 1 1 calc R
H17C H 0.5622 1.0920 0.5573 0.035 Uiso 1 1 calc R
C7 C 0.63065(13) 1.1314(3) 0.75362(7) 0.0228(4) Uani 1 1 d .
H7 H 0.6255 1.1468 0.7857 0.027 Uiso 1 1 calc R
C18 C 0.30206(14) 1.3214(3) 0.44449(7) 0.0263(5) Uani 1 1 d .
H18A H 0.3128 1.2232 0.4214 0.039 Uiso 1 1 calc R
H18B H 0.3275 1.4418 0.4354 0.039 Uiso 1 1 calc R
H18C H 0.2446 1.3408 0.4471 0.039 Uiso 1 1 calc R
C13 C 0.41803(12) 1.2632(3) 0.50045(7) 0.0199(4) Uani 1 1 d .
H13 H 0.4530 1.3070 0.4772 0.024 Uiso 1 1 calc R

loop_
_atom_site_aniso_label
_atom_site_aniso_U_11
_atom_site_aniso_U_22
_atom_site_aniso_U_33
_atom_site_aniso_U_23
_atom_site_aniso_U_13
_atom_site_aniso_U_12
Br2 0.01980(11) 0.01294(12) 0.02277(12) 0.00033(7) -0.00092(6) 0.00274(7)
Br1 0.02004(11) 0.01564(13) 0.02155(11) -0.00227(7) -0.00368(7) -0.00232(7)
F1 0.0237(6) 0.0270(7) 0.0161(5) -0.0029(5) -0.0026(4) 0.0047(5)
F2 0.0184(5) 0.0245(7) 0.0216(5) 0.0027(5) 0.0032(4) -0.0033(5)
F3 0.0250(6) 0.0214(6) 0.0253(6) -0.0006(5) 0.0032(4) 0.0088(5)
C4 0.0168(8) 0.0144(9) 0.0171(8) 0.0013(7) 0.0032(7) 0.0009(7)
C3 0.0168(8) 0.0136(9) 0.0161(8) -0.0017(7) 0.0013(6) -0.0018(7)
C10 0.0158(9) 0.0174(10) 0.0241(9) 0.0004(7) 0.0007(7) 0.0034(7)
C1 0.0167(8) 0.0179(10) 0.0175(8) 0.0003(7) -0.0011(6) 0.0020(8)
C6 0.0204(8) 0.0194(11) 0.0204(9) 0.0020(8) -0.0004(7) 0.0006(8)
C2 0.0155(8) 0.0129(9) 0.0168(8) 0.0004(7) 0.0008(6) -0.0003(7)
C5 0.0146(8) 0.0125(9) 0.0196(9) 0.0007(7) -0.0008(6) 0.0032(7)
C12 0.0199(9) 0.0134(9) 0.0179(8) -0.0030(7) 0.0015(7) -0.0007(7)
C8 0.0199(9) 0.0182(11) 0.0340(11) -0.0034(8) -0.0087(8) 0.0007(8)
C9 0.0150(8) 0.0182(10) 0.0343(10) 0.0031(8) 0.0014(8) 0.0003(7)
C15 0.0191(9) 0.0249(11) 0.0204(9) 0.0019(8) -0.0015(7) 0.0013(8)
C11 0.0194(9) 0.0127(9) 0.0168(8) 0.0001(7) -0.0006(7) 0.0020(7)
C14 0.0275(10) 0.0170(10) 0.0176(8) -0.0007(7) -0.0011(7) 0.0018(8)
C16 0.0189(9) 0.0239(11) 0.0194(9) 0.0041(8) 0.0009(7) 0.0000(8)
C17 0.0205(9) 0.0276(11) 0.0212(9) 0.0006(8) 0.0035(7) -0.0029(8)
C7 0.0264(10) 0.0205(10) 0.0215(9) -0.0027(8) -0.0054(8) 0.0034(9)
C18 0.0341(11) 0.0283(12) 0.0166(9) 0.0028(8) -0.0014(8) 0.0004(9)
C13 0.0250(9) 0.0173(10) 0.0174(8) 0.0001(7) 0.0054(7) -0.0019(8)

loop_
_atom_type_symbol
_atom_type_description
_atom_type_scat_dispersion_real
_atom_type_scat_dispersion_imag
_atom_type_scat_source
C C 0.0181 0.0091 'International Tables Vol C Tables 4.2.6.8 and 6.1.1.4'
H H 0.0000 0.0000 'International Tables Vol C Tables 4.2.6.8 and 6.1.1.4'
F F 0.0727 0.0534 'International Tables Vol C Tables 4.2.6.8 and 6.1.1.4'
Br Br -0.6763 1.2805 'International Tables Vol C Tables 4.2.6.8 and 6.1.1.4'

loop_
_geom_angle_atom_site_label_1
_geom_angle_atom_site_label_2
_geom_angle_atom_site_label_3
_geom_angle
C3 C4 Br2 121.96(15)
C3 C4 C5 126.62(18)
C5 C4 Br2 111.42(13)
C4 C3 Br1 120.85(15)
C4 C3 C2 123.10(17)
C2 C3 Br1 115.98(13)
C5 C10 H10 119.9
C9 C10 H10 119.9
C9 C10 C5 120.26(19)
F1 C1 C2 110.85(15)
F2 C1 F1 106.01(15)
F2 C1 C2 113.92(16)
F3 C1 F1 106.55(16)
F3 C1 F2 107.39(16)
F3 C1 C2 111.69(16)
C5 C6 H6 120.1
C7 C6 H6 120.1
C7 C6 C5 119.85(19)
C3 C2 C1 108.73(15)
C3 C2 H2 106.3
C3 C2 C11 115.29(16)
C1 C2 H2 106.3
C11 C2 C1 113.17(15)
C11 C2 H2 106.3
C10 C5 C4 120.42(17)
C10 C5 C6 119.45(18)
C6 C5 C4 119.94(17)
C11 C12 C17 122.19(18)
C13 C12 C11 118.65(18)
C13 C12 C17 119.16(17)
C9 C8 H8 120.2
C9 C8 C7 119.67(19)
C7 C8 H8 120.2
C10 C9 H9 119.9
C8 C9 C10 120.24(19)
C8 C9 H9 119.9
C14 C15 H15 119.8
C14 C15 C16 120.40(19)
C16 C15 H15 119.8
C12 C11 C2 119.56(17)
C16 C11 C2 121.48(17)
C16 C11 C12 118.92(17)
C15 C14 C18 120.70(19)
C13 C14 C15 117.92(18)
C13 C14 C18 121.38(19)
C15 C16 C11 121.29(18)
C15 C16 H16 119.4
C11 C16 H16 119.4
C12 C17 H17A 109.5
C12 C17 H17B 109.5
C12 C17 H17C 109.5
H17A C17 H17B 109.5
H17A C17 H17C 109.5
H17B C17 H17C 109.5
C6 C7 C8 120.53(19)
C6 C7 H7 119.7
C8 C7 H7 119.7
C14 C18 H18A 109.5
C14 C18 H18B 109.5
C14 C18 H18C 109.5
H18A C18 H18B 109.5
H18A C18 H18C 109.5
H18B C18 H18C 109.5
C12 C13 H13 118.6
C14 C13 C12 122.79(18)
C14 C13 H13 118.6

loop_
_geom_bond_atom_site_label_1
_geom_bond_atom_site_label_2
_geom_bond_distance
Br2 C4 1.906(2)
Br1 C3 1.8950(19)
F1 C1 1.345(2)
F2 C1 1.343(2)
F3 C1 1.337(2)
C4 C3 1.337(3)
C4 C5 1.490(3)
C3 C2 1.526(3)
C10 H10 0.9300
C10 C5 1.394(3)
C10 C9 1.391(3)
C1 C2 1.530(2)
C6 H6 0.9300
C6 C5 1.401(3)
C6 C7 1.389(3)
C2 H2 0.9800
C2 C11 1.531(2)
C12 C11 1.403(3)
C12 C17 1.511(3)
C12 C13 1.394(3)
C8 H8 0.9300
C8 C9 1.388(3)
C8 C7 1.391(3)
C9 H9 0.9300
C15 H15 0.9300
C15 C14 1.390(3)
C15 C16 1.393(3)
C11 C16 1.393(3)
C14 C18 1.509(3)
C14 C13 1.389(3)
C16 H16 0.9300
C17 H17A 0.9600
C17 H17B 0.9600
C17 H17C 0.9600
C7 H7 0.9300
C18 H18A 0.9600
C18 H18B 0.9600
C18 H18C 0.9600
C13 H13 0.9300

loop_
_geom_torsion_atom_site_label_1
_geom_torsion_atom_site_label_2
_geom_torsion_atom_site_label_3
_geom_torsion_atom_site_label_4
_geom_torsion
Br2 C4 C3 Br1 -2.5(2)
Br2 C4 C3 C2 174.45(13)
Br2 C4 C5 C10 98.44(18)
Br2 C4 C5 C6 -76.5(2)
Br1 C3 C2 C1 88.61(16)
Br1 C3 C2 C11 -39.7(2)
F1 C1 C2 C3 62.7(2)
F1 C1 C2 C11 -167.79(16)
F2 C1 C2 C3 -56.7(2)
F2 C1 C2 C11 72.8(2)
F3 C1 C2 C3 -178.60(15)
F3 C1 C2 C11 -49.1(2)
C4 C3 C2 C1 -88.4(2)
C4 C3 C2 C11 143.26(18)
C3 C4 C5 C10 -82.0(3)
C3 C4 C5 C6 103.1(2)
C3 C2 C11 C12 -83.5(2)
C3 C2 C11 C16 98.7(2)
C1 C2 C11 C12 150.43(18)
C1 C2 C11 C16 -27.4(3)
C2 C11 C16 C15 176.59(19)
C5 C4 C3 Br1 178.00(14)
C5 C4 C3 C2 -5.1(3)
C5 C10 C9 C8 0.4(3)
C5 C6 C7 C8 -0.7(3)
C12 C11 C16 C15 -1.2(3)
C9 C10 C5 C4 -175.65(18)
C9 C10 C5 C6 -0.7(3)
C9 C8 C7 C6 0.4(3)
C15 C14 C13 C12 -1.4(3)
C11 C12 C13 C14 0.4(3)
C14 C15 C16 C11 0.2(3)
C16 C15 C14 C18 -179.0(2)
C16 C15 C14 C13 1.1(3)
C17 C12 C11 C2 3.6(3)
C17 C12 C11 C16 -178.5(2)
C17 C12 C13 C14 179.8(2)
C7 C6 C5 C4 175.79(19)
C7 C6 C5 C10 0.8(3)
C7 C8 C9 C10 -0.3(3)
C18 C14 C13 C12 178.7(2)
C13 C12 C11 C2 -176.91(18)
C13 C12 C11 C16 1.0(3)
